data_1554075
loop_
_publ_author_name
'Szell, Patrick M. J.'
'Bryce, David L.'

_publ_section_title
;
 35Cl Solid-State NMR and Computational Study of Chlorine Halogen Bond
 Donors in Single-Component Crystalline Chloronitriles
;
_journal_issue 20
_journal_name_full 'The Journal of Physical Chemistry C'
_journal_page_first 11121
_journal_paper_doi 10.1021/acs.jpcc.6b02806
_journal_volume 120
_journal_year 2016
_chemical_formula_sum 'C9 H10 Cl N O2'
_chemical_formula_weight 199.63
_space_group_crystal_system triclinic
_space_group_IT_number 2
_space_group_name_Hall '-P 1'
_space_group_name_H-M_alt 'P -1'
_atom_sites_solution_hydrogens geom
_audit_creation_method SHELXL-2014/7
_cell_angle_alpha 88.871(2)
_cell_angle_beta 85.214(2)
_cell_angle_gamma 79.282(2)
_cell_formula_units_Z 6
_cell_length_a 6.0602(4)
_cell_length_b 13.2376(7)
_cell_length_c 17.2213(10)
_cell_measurement_reflns_used 8756
_cell_measurement_temperature 200(2)
_cell_measurement_theta_max 28.40
_cell_measurement_theta_min 2.37
_cell_volume 1352.69(14)
_computing_cell_refinement 'APEX II, Bruker (2009)'
_computing_data_collection 'APEX II, Bruker (2009)'
_computing_data_reduction 'XPREP, Bruker (2009)'
_computing_molecular_graphics 'SHELXTL, Bruker (2004)'
_computing_publication_material 'SHELXTL, Bruker (2004)'
_computing_structure_refinement 'SHELXL-2014/7 (Sheldrick, 2014)'
_computing_structure_solution 'SHELXS-03 (Sheldrick, 2003)'
_diffrn_ambient_temperature 200(2)
_diffrn_measured_fraction_theta_full 0.954
_diffrn_measured_fraction_theta_max 0.933
_diffrn_measurement_device_type 'Bruker APEX-II CCD'
_diffrn_measurement_method '\f and \w scans'
_diffrn_radiation_type MoK\a
_diffrn_radiation_wavelength 0.71073
_diffrn_reflns_av_R_equivalents 0.0195
_diffrn_reflns_av_unetI/netI 0.0278
_diffrn_reflns_Laue_measured_fraction_full 0.954
_diffrn_reflns_Laue_measured_fraction_max 0.933
_diffrn_reflns_limit_h_max 8
_diffrn_reflns_limit_h_min -8
_diffrn_reflns_limit_k_max 17
_diffrn_reflns_limit_k_min -17
_diffrn_reflns_limit_l_max 22
_diffrn_reflns_limit_l_min 0
_diffrn_reflns_number 7642
_diffrn_reflns_point_group_measured_fraction_full 0.954
_diffrn_reflns_point_group_measured_fraction_max 0.933
_diffrn_reflns_theta_full 25.242
_diffrn_reflns_theta_max 28.402
_diffrn_reflns_theta_min 1.566
_exptl_absorpt_coefficient_mu 0.387
_exptl_absorpt_correction_T_max 0.745688
_exptl_absorpt_correction_T_min 0.627334
_exptl_absorpt_correction_type multi-scan
_exptl_absorpt_process_details 'SADABS, Bruker (2003)'
_exptl_crystal_colour colourless
_exptl_crystal_density_diffrn 1.470
_exptl_crystal_description block
_exptl_crystal_F_000 624
_exptl_crystal_size_max 0.220
_exptl_crystal_size_mid 0.160
_exptl_crystal_size_min 0.100
_refine_diff_density_max 0.380
_refine_diff_density_min -0.277
_refine_diff_density_rms 0.055
_refine_ls_extinction_method none
_refine_ls_goodness_of_fit_ref 1.073
_refine_ls_hydrogen_treatment constr
_refine_ls_matrix_type full
_refine_ls_number_parameters 353
_refine_ls_number_reflns 6263
_refine_ls_number_restraints 0
_refine_ls_restrained_S_all 1.073
_refine_ls_R_factor_all 0.0605
_refine_ls_R_factor_gt 0.0454
_refine_ls_shift/su_max 0.000
_refine_ls_shift/su_mean 0.000
_refine_ls_structure_factor_coef Fsqd
_refine_ls_weighting_details 'w=1/[\s^2^(Fo^2^)+(0.0668P)^2^+0.6417P] where P=(Fo^2^+2Fc^2^)/3'
_refine_ls_weighting_scheme calc
_refine_ls_wR_factor_gt 0.1276
_refine_ls_wR_factor_ref 0.1377
_reflns_Friedel_coverage 0.000
_reflns_number_gt 4986
_reflns_number_total 7642
_reflns_threshold_expression 'I > 2\s(I)'
_cod_data_source_file jp6b02806_si_002.cif
_cod_data_source_block db142_5
_cod_depositor_comments
;

2022-03-31
Z value and formula fixed to values more according to usual
chemical conventions.                 miguel
;
_cod_original_formula_sum 'C27 H30 Cl3 N3 O6'
_cod_original_formula_weight 598.89
_cod_original_formula_units_Z 2
_cod_database_code 1554075
_shelx_shelxl_version_number 2014/7
_shelx_space_group_comment
; 
The symmetry employed for this shelxl refinement is uniquely defined 
by the following loop, which should always be used as a source of 
symmetry information in preference to the above space-group names. 
They are only intended as comments. 
;
_shelx_estimated_absorpt_t_min 0.920
_shelx_estimated_absorpt_t_max 0.962

loop_
_space_group_symop_operation_xyz
'x, y, z'
'-x, -y, -z'

loop_
_atom_site_label
_atom_site_type_symbol
_atom_site_fract_x
_atom_site_fract_y
_atom_site_fract_z
_atom_site_U_iso_or_equiv
_atom_site_adp_type
_atom_site_occupancy
_atom_site_site_symmetry_order
_atom_site_calc_flag
_atom_site_refinement_flags_posn
_atom_site_refinement_flags_adp
Cl1 Cl 0.23267(15) 0.72736(6) 0.43680(4) 0.0584(2) Uani 1 1 d . .
Cl2 Cl 0.20356(15) 0.36836(6) 0.46629(4) 0.0609(2) Uani 1 1 d . .
Cl3 Cl -0.28318(15) 0.04263(6) 0.45082(4) 0.0615(2) Uani 1 1 d . .
O1 O 1.0699(2) 0.85504(10) 0.07138(9) 0.0266(3) Uani 1 1 d . .
O2 O 0.8179(2) 0.75122(9) 0.08957(8) 0.0229(3) Uani 1 1 d . .
O3 O 0.7427(2) 0.52337(10) 0.07333(9) 0.0271(3) Uani 1 1 d . .
O4 O 0.4910(2) 0.41991(9) 0.09135(8) 0.0231(3) Uani 1 1 d . .
O5 O 0.4087(2) 0.18926(10) 0.07719(9) 0.0267(3) Uani 1 1 d . .
O6 O 0.1487(2) 0.08925(9) 0.09412(8) 0.0236(3) Uani 1 1 d . .
N1 N 0.7419(3) 1.02022(11) 0.05299(9) 0.0192(3) Uani 1 1 d . .
H1A H 0.7543 1.0023 0.0018 0.029 Uiso 1 1 calc R U
H1B H 0.6301 1.0761 0.0614 0.029 Uiso 1 1 calc R U
H1C H 0.8746 1.0356 0.0657 0.029 Uiso 1 1 calc R U
N2 N 0.4052(2) 0.68714(11) 0.05433(9) 0.0181(3) Uani 1 1 d . .
H2B H 0.4036 0.6673 0.0041 0.027 Uiso 1 1 calc R U
H2C H 0.2957 0.7434 0.0645 0.027 Uiso 1 1 calc R U
H2D H 0.5419 0.7029 0.0616 0.027 Uiso 1 1 calc R U
N3 N 0.0807(2) 0.35620(11) 0.05540(9) 0.0186(3) Uani 1 1 d . .
H3B H 0.0874 0.3356 0.0050 0.028 Uiso 1 1 calc R U
H3C H -0.0291 0.4129 0.0634 0.028 Uiso 1 1 calc R U
H3D H 0.2157 0.3716 0.0654 0.028 Uiso 1 1 calc R U
C1 C 0.5603(3) 0.90374(15) 0.24670(11) 0.0242(4) Uani 1 1 d . .
C2 C 0.3314(4) 0.93045(17) 0.26927(13) 0.0338(5) Uani 1 1 d . .
H2A H 0.2424 0.9860 0.2439 0.041 Uiso 1 1 calc R U
C3 C 0.2307(4) 0.87733(19) 0.32834(14) 0.0388(5) Uani 1 1 d . .
H3A H 0.0749 0.8974 0.3440 0.047 Uiso 1 1 calc R U
C4 C 0.3592(4) 0.79506(17) 0.36403(12) 0.0354(5) Uani 1 1 d . .
C5 C 0.5865(4) 0.76596(17) 0.34244(12) 0.0343(5) Uani 1 1 d . .
H5A H 0.6737 0.7092 0.3672 0.041 Uiso 1 1 calc R U
C6 C 0.6860(4) 0.82054(16) 0.28426(12) 0.0292(4) Uani 1 1 d . .
H6A H 0.8426 0.8010 0.2696 0.035 Uiso 1 1 calc R U
C7 C 0.6694(4) 0.96806(14) 0.18691(11) 0.0250(4) Uani 1 1 d . .
H7A H 0.8231 0.9700 0.2015 0.030 Uiso 1 1 calc R U
H7B H 0.5830 1.0393 0.1898 0.030 Uiso 1 1 calc R U
C8 C 0.6874(3) 0.93255(12) 0.10227(10) 0.0177(3) Uani 1 1 d . .
H8A H 0.5396 0.9167 0.0894 0.021 Uiso 1 1 calc R U
C9 C 0.8734(3) 0.83798(12) 0.08604(10) 0.0163(3) Uani 1 1 d . .
C10 C 0.3254(3) 0.56574(14) 0.25576(11) 0.0237(4) Uani 1 1 d . .
C11 C 0.1081(4) 0.56151(17) 0.28680(12) 0.0324(5) Uani 1 1 d . .
H11A H -0.0164 0.6013 0.2635 0.039 Uiso 1 1 calc R U
C12 C 0.0689(4) 0.50072(19) 0.35075(13) 0.0376(5) Uani 1 1 d . .
H12A H -0.0807 0.4996 0.3717 0.045 Uiso 1 1 calc R U
C13 C 0.2510(4) 0.44138(17) 0.38390(12) 0.0353(5) Uani 1 1 d . .
C14 C 0.4685(4) 0.44054(18) 0.35286(13) 0.0374(5) Uani 1 1 d . .
H14A H 0.5922 0.3980 0.3747 0.045 Uiso 1 1 calc R U
C15 C 0.5033(4) 0.50321(17) 0.28896(12) 0.0319(4) Uani 1 1 d . .
H15A H 0.6529 0.5032 0.2675 0.038 Uiso 1 1 calc R U
C16 C 0.3683(4) 0.64022(14) 0.19104(11) 0.0249(4) Uani 1 1 d . .
H16A H 0.5176 0.6586 0.1960 0.030 Uiso 1 1 calc R U
H16B H 0.2539 0.7039 0.1986 0.030 Uiso 1 1 calc R U
C17 C 0.3632(3) 0.60144(12) 0.10817(10) 0.0167(3) Uani 1 1 d . .
H17A H 0.2118 0.5848 0.1012 0.020 Uiso 1 1 calc R U
C18 C 0.5476(3) 0.50634(12) 0.08916(10) 0.0158(3) Uani 1 1 d . .
C19 C -0.0559(3) 0.24272(14) 0.25525(11) 0.0232(4) Uani 1 1 d . .
C20 C 0.0726(4) 0.21628(17) 0.31806(13) 0.0340(5) Uani 1 1 d . .
H20A H 0.2100 0.2406 0.3196 0.041 Uiso 1 1 calc R U
C21 C 0.0058(5) 0.1552(2) 0.37881(14) 0.0428(6) Uani 1 1 d . .
H21A H 0.0964 0.1378 0.4213 0.051 Uiso 1 1 calc R U
C22 C -0.1946(4) 0.12001(17) 0.37643(13) 0.0367(5) Uani 1 1 d . .
C23 C -0.3276(4) 0.14621(17) 0.31519(13) 0.0346(5) Uani 1 1 d . .
H23A H -0.4657 0.1223 0.3143 0.042 Uiso 1 1 calc R U
C24 C -0.2593(4) 0.20751(17) 0.25491(12) 0.0316(4) Uani 1 1 d . .
H24A H -0.3518 0.2257 0.2130 0.038 Uiso 1 1 calc R U
C25 C 0.0203(3) 0.31192(14) 0.19163(11) 0.0242(4) Uani 1 1 d . .
H25A H 0.1725 0.3234 0.2014 0.029 Uiso 1 1 calc R U
H25B H -0.0826 0.3794 0.1953 0.029 Uiso 1 1 calc R U
C26 C 0.0286(3) 0.27173(12) 0.10853(10) 0.0170(3) Uani 1 1 d . .
H26A H -0.1222 0.2566 0.0987 0.020 Uiso 1 1 calc R U
C27 C 0.2104(3) 0.17463(12) 0.09194(10) 0.0169(3) Uani 1 1 d . .

loop_
_atom_site_aniso_label
_atom_site_aniso_U_11
_atom_site_aniso_U_22
_atom_site_aniso_U_33
_atom_site_aniso_U_23
_atom_site_aniso_U_13
_atom_site_aniso_U_12
Cl1 0.0857(6) 0.0572(4) 0.0385(3) 0.0006(3) 0.0190(3) -0.0397(4)
Cl2 0.0915(6) 0.0681(5) 0.0338(3) 0.0209(3) -0.0095(3) -0.0423(4)
Cl3 0.0849(6) 0.0598(4) 0.0440(4) 0.0150(3) 0.0114(3) -0.0333(4)
O1 0.0162(6) 0.0148(6) 0.0465(8) 0.0030(6) 0.0010(6) 0.0010(5)
O2 0.0232(7) 0.0138(6) 0.0317(7) -0.0014(5) -0.0019(5) -0.0030(5)
O3 0.0155(6) 0.0153(6) 0.0478(8) 0.0039(6) 0.0035(6) 0.0009(5)
O4 0.0237(7) 0.0133(6) 0.0325(7) -0.0023(5) -0.0034(5) -0.0032(5)
O5 0.0161(6) 0.0148(6) 0.0468(8) 0.0018(6) 0.0018(6) 0.0012(5)
O6 0.0237(7) 0.0138(6) 0.0336(7) -0.0019(5) -0.0027(5) -0.0036(5)
N1 0.0157(7) 0.0128(7) 0.0272(8) 0.0027(6) 0.0008(6) 0.0009(5)
N2 0.0154(7) 0.0129(6) 0.0240(7) 0.0019(5) -0.0006(6) 0.0017(5)
N3 0.0159(7) 0.0119(6) 0.0263(7) 0.0021(5) -0.0002(6) 0.0010(5)
C1 0.0282(10) 0.0220(9) 0.0221(9) -0.0044(7) 0.0019(7) -0.0051(7)
C2 0.0284(11) 0.0317(11) 0.0392(12) 0.0008(9) -0.0004(9) -0.0009(9)
C3 0.0283(11) 0.0456(13) 0.0424(13) -0.0060(10) 0.0083(9) -0.0112(10)
C4 0.0500(14) 0.0350(11) 0.0246(10) -0.0032(8) 0.0061(9) -0.0207(10)
C5 0.0440(13) 0.0291(10) 0.0298(10) 0.0035(8) -0.0035(9) -0.0069(9)
C6 0.0268(10) 0.0286(10) 0.0307(10) 0.0006(8) -0.0004(8) -0.0020(8)
C7 0.0304(10) 0.0169(8) 0.0267(9) -0.0031(7) 0.0028(8) -0.0039(7)
C8 0.0152(8) 0.0127(7) 0.0238(8) 0.0010(6) 0.0002(6) -0.0004(6)
C9 0.0162(8) 0.0127(7) 0.0187(8) -0.0009(6) -0.0022(6) 0.0011(6)
C10 0.0312(10) 0.0192(8) 0.0202(8) -0.0035(7) 0.0024(7) -0.0048(7)
C11 0.0273(11) 0.0371(11) 0.0323(11) 0.0007(9) -0.0015(8) -0.0048(9)
C12 0.0326(12) 0.0494(14) 0.0324(11) 0.0027(10) 0.0044(9) -0.0152(10)
C13 0.0521(14) 0.0339(11) 0.0244(10) 0.0048(8) -0.0041(9) -0.0200(10)
C14 0.0417(13) 0.0338(11) 0.0363(12) 0.0075(9) -0.0091(10) -0.0038(10)
C15 0.0284(11) 0.0326(11) 0.0321(10) 0.0026(8) 0.0025(8) -0.0017(9)
C16 0.0353(11) 0.0155(8) 0.0229(9) -0.0032(7) 0.0032(7) -0.0046(7)
C17 0.0134(8) 0.0128(7) 0.0227(8) 0.0004(6) 0.0006(6) -0.0005(6)
C18 0.0164(8) 0.0125(7) 0.0178(8) -0.0004(6) -0.0026(6) 0.0000(6)
C19 0.0268(10) 0.0175(8) 0.0239(9) -0.0041(7) 0.0042(7) -0.0029(7)
C20 0.0321(11) 0.0376(12) 0.0343(11) 0.0038(9) -0.0041(9) -0.0114(9)
C21 0.0496(15) 0.0500(14) 0.0314(11) 0.0104(10) -0.0091(10) -0.0144(12)
C22 0.0506(14) 0.0312(11) 0.0291(11) 0.0014(8) 0.0088(9) -0.0151(10)
C23 0.0354(12) 0.0351(11) 0.0356(11) -0.0069(9) 0.0062(9) -0.0155(9)
C24 0.0309(11) 0.0342(11) 0.0315(10) -0.0025(8) -0.0015(8) -0.0106(9)
C25 0.0305(10) 0.0149(8) 0.0262(9) -0.0029(7) 0.0025(7) -0.0034(7)
C26 0.0148(8) 0.0119(7) 0.0234(8) 0.0010(6) -0.0004(6) -0.0005(6)
C27 0.0167(8) 0.0132(7) 0.0193(8) 0.0001(6) -0.0025(6) 0.0011(6)

loop_
_atom_type_symbol
_atom_type_description
_atom_type_scat_dispersion_real
_atom_type_scat_dispersion_imag
_atom_type_scat_source
C C 0.0033 0.0016 'International Tables Vol C Tables 4.2.6.8 and 6.1.1.4'
H H 0.0000 0.0000 'International Tables Vol C Tables 4.2.6.8 and 6.1.1.4'
N N 0.0061 0.0033 'International Tables Vol C Tables 4.2.6.8 and 6.1.1.4'
O O 0.0106 0.0060 'International Tables Vol C Tables 4.2.6.8 and 6.1.1.4'
Cl Cl 0.1484 0.1585 'International Tables Vol C Tables 4.2.6.8 and 6.1.1.4'

loop_
_geom_angle_atom_site_label_1
_geom_angle_atom_site_label_2
_geom_angle_atom_site_label_3
_geom_angle
C2 C1 C6 118.07(19)
C2 C1 C7 120.07(18)
C6 C1 C7 121.74(18)
C3 C2 C1 121.1(2)
C4 C3 C2 119.4(2)
C5 C4 C3 120.9(2)
C5 C4 Cl1 119.67(18)
C3 C4 Cl1 119.46(19)
C4 C5 C6 119.2(2)
C5 C6 C1 121.3(2)
C1 C7 C8 116.39(15)
N1 C8 C7 106.49(14)
N1 C8 C9 109.10(14)
C7 C8 C9 112.40(14)
O2 C9 O1 125.92(16)
O2 C9 C8 117.79(15)
O1 C9 C8 116.28(14)
C15 C10 C11 117.84(18)
C15 C10 C16 120.77(18)
C11 C10 C16 121.30(18)
C12 C11 C10 121.5(2)
C11 C12 C13 119.1(2)
C14 C13 C12 121.0(2)
C14 C13 Cl2 119.66(18)
C12 C13 Cl2 119.34(19)
C13 C14 C15 118.7(2)
C10 C15 C14 121.8(2)
C10 C16 C17 115.64(15)
N2 C17 C16 106.53(13)
N2 C17 C18 108.79(13)
C16 C17 C18 112.08(14)
O3 C18 O4 125.99(16)
O3 C18 C17 115.97(14)
O4 C18 C17 118.03(15)
C20 C19 C24 118.07(18)
C20 C19 C25 119.92(18)
C24 C19 C25 121.94(18)
C19 C20 C21 121.8(2)
C22 C21 C20 118.9(2)
C23 C22 C21 120.6(2)
C23 C22 Cl3 119.04(18)
C21 C22 Cl3 120.39(19)
C22 C23 C24 120.0(2)
C23 C24 C19 120.6(2)
C19 C25 C26 115.40(15)
N3 C26 C25 106.43(13)
N3 C26 C27 108.96(13)
C25 C26 C27 113.29(14)
O6 C27 O5 126.01(16)
O6 C27 C26 117.89(15)
O5 C27 C26 116.09(14)

loop_
_geom_bond_atom_site_label_1
_geom_bond_atom_site_label_2
_geom_bond_distance
Cl1 C4 1.736(2)
Cl2 C13 1.735(2)
Cl3 C22 1.737(2)
O1 C9 1.257(2)
O2 C9 1.254(2)
O3 C18 1.252(2)
O4 C18 1.253(2)
O5 C27 1.257(2)
O6 C27 1.254(2)
N1 C8 1.494(2)
N2 C17 1.496(2)
N3 C26 1.493(2)
C1 C2 1.390(3)
C1 C6 1.398(3)
C1 C7 1.511(3)
C2 C3 1.389(3)
C3 C4 1.381(4)
C4 C5 1.381(4)
C5 C6 1.386(3)
C7 C8 1.529(3)
C8 C9 1.534(2)
C10 C15 1.388(3)
C10 C11 1.390(3)
C10 C16 1.512(2)
C11 C12 1.382(3)
C12 C13 1.388(3)
C13 C14 1.379(3)
C14 C15 1.391(3)
C16 C17 1.531(2)
C17 C18 1.540(2)
C19 C20 1.387(3)
C19 C24 1.397(3)
C19 C25 1.512(3)
C20 C21 1.389(3)
C21 C22 1.383(4)
C22 C23 1.380(3)
C23 C24 1.388(3)
C25 C26 1.530(2)
C26 C27 1.544(2)

loop_
_geom_torsion_atom_site_label_1
_geom_torsion_atom_site_label_2
_geom_torsion_atom_site_label_3
_geom_torsion_atom_site_label_4
_geom_torsion
C6 C1 C2 C3 1.1(3)
C7 C1 C2 C3 -175.02(19)
C1 C2 C3 C4 -1.5(3)
C2 C3 C4 C5 0.9(3)
C2 C3 C4 Cl1 -179.01(18)
C3 C4 C5 C6 0.1(3)
Cl1 C4 C5 C6 -179.99(16)
C4 C5 C6 C1 -0.5(3)
C2 C1 C6 C5 -0.1(3)
C7 C1 C6 C5 175.98(19)
C2 C1 C7 C8 -94.3(2)
C6 C1 C7 C8 89.7(2)
C1 C7 C8 N1 165.45(16)
C1 C7 C8 C9 -75.1(2)
N1 C8 C9 O2 -146.50(15)
C7 C8 C9 O2 95.62(18)
N1 C8 C9 O1 34.5(2)
C7 C8 C9 O1 -83.40(19)
C15 C10 C11 C12 2.8(3)
C16 C10 C11 C12 -173.77(19)
C10 C11 C12 C13 -1.0(3)
C11 C12 C13 C14 -1.5(4)
C11 C12 C13 Cl2 177.74(17)
C12 C13 C14 C15 2.2(4)
Cl2 C13 C14 C15 -177.11(17)
C11 C10 C15 C14 -2.1(3)
C16 C10 C15 C14 174.44(19)
C13 C14 C15 C10 -0.3(3)
C15 C10 C16 C17 95.7(2)
C11 C10 C16 C17 -87.8(2)
C10 C16 C17 N2 179.03(15)
C10 C16 C17 C18 -62.1(2)
N2 C17 C18 O3 39.7(2)
C16 C17 C18 O3 -77.84(19)
N2 C17 C18 O4 -140.81(15)
C16 C17 C18 O4 101.66(18)
C24 C19 C20 C21 1.1(3)
C25 C19 C20 C21 178.2(2)
C19 C20 C21 C22 -0.1(4)
C20 C21 C22 C23 -0.8(4)
C20 C21 C22 Cl3 179.51(19)
C21 C22 C23 C24 0.6(4)
Cl3 C22 C23 C24 -179.64(17)
C22 C23 C24 C19 0.4(3)
C20 C19 C24 C23 -1.2(3)
C25 C19 C24 C23 -178.32(18)
C20 C19 C25 C26 128.7(2)
C24 C19 C25 C26 -54.3(2)
C19 C25 C26 N3 173.50(15)
C19 C25 C26 C27 -66.8(2)
N3 C26 C27 O6 -141.53(15)
C25 C26 C27 O6 100.22(18)
N3 C26 C27 O5 38.3(2)
C25 C26 C27 O5 -79.91(19)
